data_9017579
loop_
_publ_author_name
'Kleppe, A. K.'
'Welch, M. D.'
'Crichton, W. A.'
'Jephcoat, A. P.'

_publ_section_title
;
 Phase transitions in hydroxide perovskites: a Raman spectroscopic study
 of stottite, FeGe(OH)6, to 21 GPa
 Note: this is the preferred structure
;
_journal_name_full 'Mineralogical Magazine'
_journal_page_first 949
_journal_page_last 962
_journal_volume 76
_journal_year 2012
_chemical_compound_source 'Tsumeb mine, Nambia'
_chemical_formula_sum 'Fe Ge H6 O6'
_chemical_name_mineral Stottite
_space_group_IT_number 13
_space_group_name_Hall '-P 2yac'
_space_group_name_H-M_alt 'P 1 2/n 1'
_symmetry_space_group_name_H-M 'P 1 2/n 1'
_cell_angle_alpha 90
_cell_angle_beta 90.005
_cell_angle_gamma 90
_cell_formula_units_Z 4
_cell_length_a 7.5509
_cell_length_b 7.4695
_cell_length_c 7.5531
_cell_volume 426.006
_database_code_amcsd 0019859
_exptl_crystal_density_diffrn 3.594
_cod_data_source_file inputs/fixed/downloads/18/18462.cif
_cod_data_source_block 18462
_cod_original_formula_sum 'Ge Fe (O6 H6)'
_cod_database_code 9017579

loop_
_space_group_symop_operation_xyz
x,y,z
1/2-x,y,1/2-z
1/2+x,-y,1/2+z
-x,-y,-z

loop_
_atom_site_aniso_label
_atom_site_aniso_U_11
_atom_site_aniso_U_22
_atom_site_aniso_U_33
_atom_site_aniso_U_12
_atom_site_aniso_U_13
_atom_site_aniso_U_23
Ge1 0.00640 0.00700 0.00690 0.00020 0.00020 0.00020
Ge2 0.00650 0.00680 0.00640 -0.00010 0.00040 0.00020
Fe1 0.00760 0.00790 0.00800 0.00000 0.00010 -0.00030
Fe2 0.00750 0.00770 0.00810 0.00020 0.00000 0.00030
O-H1 0.00900 0.01400 0.01400 -0.00100 0.00100 0.00100
O-H2 0.01400 0.01400 0.00900 -0.00200 -0.00100 0.00100
O-H3 0.01200 0.01500 0.00900 -0.00200 0.00000 -0.00200
O-H4 0.00900 0.01400 0.01300 -0.00300 0.00000 0.00200
O-H5 0.01210 0.00700 0.01100 0.00000 0.00000 0.00100
O-H6 0.00800 0.01200 0.00800 0.00100 0.00100 0.01100

loop_
_atom_site_label
_atom_site_fract_x
_atom_site_fract_y
_atom_site_fract_z
_atom_site_U_iso_or_equiv
_atom_site_type_symbol
_atom_site_attached_hydrogens
Ge1 0.00000 0.50000 0.00000 0.00680 Ge 0
Ge2 0.50000 0.00000 0.00000 0.00660 Ge 0
Fe1 0.00000 0.00000 0.00000 0.00780 Fe 0
Fe2 0.50000 0.50000 0.00000 0.00780 Fe 0
O-H1 0.26750 0.58260 0.55480 0.01220 O 1
O-H2 0.55530 0.08260 0.23300 0.01260 O 1
O-H3 -0.42900 0.56390 0.73160 0.01200 O 1
O-H4 -0.26890 0.06400 0.92900 0.01200 O 1
O-H5 -0.56390 0.26720 0.57620 0.01000 O 1
O-H6 0.57650 0.76720 0.06340 0.01000 O 1

loop_
_cod_changelog_entry_id
_cod_changelog_entry_author
_cod_changelog_entry_date
_cod_changelog_entry_text
1
;cod-tools version 3.8.0
Id: cif_guess_AMCSD_atom_types 9574 2023-05-10 09:00:05Z saulius
;
2023-05-10T18:58:18+03:00
;Derived atom types and hydrogen counts
from atom names that follow the AMCSD naming convention
(Wat == water, O-H == hydroxyl).
;

loop_
_cod_related_entry_id
_cod_related_entry_database
_cod_related_entry_code
1 AMCSD 0019859
